data_7151027
loop_
_publ_author_name
'Ramachary, Dhevalapally B.'
'Reddy, Y. Vijayendar'
'Kishor, Mamillapalli'

_publ_section_title
;
 Multi-catalysis reactions: direct organocatalytic sequential one-pot
 synthesis of highly functionalized cyclopenta[b]chromen-1-ones
;
_journal_issue 22
_journal_name_full 'Organic &amp; Biomolecular Chemistry'
_journal_page_first 4188
_journal_page_last 4197
_journal_paper_doi 10.1039/b812551a
_journal_volume 6
_journal_year 2008
_chemical_formula_sum 'C12 H10 O2'
_chemical_formula_weight 186.20
_chemical_name_systematic
;
?
;
_space_group_IT_number 2
_symmetry_cell_setting triclinic
_symmetry_space_group_name_Hall '-P 1'
_symmetry_space_group_name_H-M 'P -1'
_atom_sites_solution_hydrogens geom
_atom_sites_solution_primary direct
_atom_sites_solution_secondary difmap
_audit_creation_method SHELXL-97
_cell_angle_alpha 97.609(6)
_cell_angle_beta 103.781(6)
_cell_angle_gamma 106.000(6)
_cell_formula_units_Z 2
_cell_length_a 6.589(3)
_cell_length_b 7.550(3)
_cell_length_c 9.691(4)
_cell_measurement_temperature 298(2)
_cell_volume 439.8(3)
_computing_structure_refinement 'SHELXL-97 (Sheldrick, 1997)'
_computing_structure_solution 'SHELXS-97 (Sheldrick, 1990)'
_diffrn_ambient_temperature 298(2)
_diffrn_measured_fraction_theta_full 0.986
_diffrn_measured_fraction_theta_max 0.986
_diffrn_radiation_monochromator graphite
_diffrn_radiation_source 'fine-focus sealed tube'
_diffrn_radiation_type MoK\a
_diffrn_radiation_wavelength 0.71073
_diffrn_reflns_av_R_equivalents 0.0191
_diffrn_reflns_av_sigmaI/netI 0.0208
_diffrn_reflns_limit_h_max 8
_diffrn_reflns_limit_h_min -8
_diffrn_reflns_limit_k_max 9
_diffrn_reflns_limit_k_min -9
_diffrn_reflns_limit_l_max 11
_diffrn_reflns_limit_l_min -11
_diffrn_reflns_number 4346
_diffrn_reflns_theta_full 25.90
_diffrn_reflns_theta_max 25.90
_diffrn_reflns_theta_min 2.21
_exptl_absorpt_coefficient_mu 0.095
_exptl_absorpt_correction_T_max 0.9831
_exptl_absorpt_correction_T_min 0.9611
_exptl_absorpt_correction_type multi-scan
_exptl_absorpt_process_details sadabs
_exptl_crystal_colour white
_exptl_crystal_density_diffrn 1.406
_exptl_crystal_density_method 'not measured'
_exptl_crystal_description block
_exptl_crystal_F_000 196
_exptl_crystal_size_max 0.42
_exptl_crystal_size_mid 0.21
_exptl_crystal_size_min 0.18
_refine_diff_density_max 0.177
_refine_diff_density_min -0.163
_refine_diff_density_rms 0.040
_refine_ls_extinction_coef 0.085(10)
_refine_ls_extinction_expression Fc^*^=kFc[1+0.001xFc^2^\l^3^/sin(2\q)]^-1/4^
_refine_ls_extinction_method none
_refine_ls_goodness_of_fit_ref 1.071
_refine_ls_hydrogen_treatment constr
_refine_ls_matrix_type full
_refine_ls_number_parameters 128
_refine_ls_number_reflns 1678
_refine_ls_number_restraints 0
_refine_ls_restrained_S_all 1.071
_refine_ls_R_factor_all 0.0476
_refine_ls_R_factor_gt 0.0399
_refine_ls_shift/su_max 0.001
_refine_ls_shift/su_mean 0.000
_refine_ls_structure_factor_coef Fsqd
_refine_ls_weighting_details 'calc w=1/[\s^2^(Fo^2^)+(0.0556P)^2^+0.0645P] where P=(Fo^2^+2Fc^2^)/3'
_refine_ls_weighting_scheme calc
_refine_ls_wR_factor_gt 0.1052
_refine_ls_wR_factor_ref 0.1102
_reflns_number_gt 1394
_reflns_number_total 1678
_reflns_threshold_expression >2sigma(I)
_cod_data_source_file b812551a.txt
_cod_data_source_block dbr50_m
_cod_depositor_comments
;
The following automatic conversions were performed:
'_symmetry_cell_setting' value 'Triclinic' changed to 'triclinic'
according to '/home/saulius/struct/CIF-dictionaries/cif_core.dic'
dictionary named 'cif_core.dic' version 2.4.1 from 2010-06-29.

Automatic conversion script
Id: cif_fix_enum 1527 2010-12-29 10:47:43Z saulius 
;
_cod_original_cell_volume 439.9(3)
_cod_original_sg_symbol_H-M p-1
_cod_database_code 7151027

loop_
_symmetry_equiv_pos_as_xyz
'x, y, z'
'-x, -y, -z'

loop_
_atom_site_label
_atom_site_type_symbol
_atom_site_fract_x
_atom_site_fract_y
_atom_site_fract_z
_atom_site_U_iso_or_equiv
_atom_site_adp_type
_atom_site_occupancy
_atom_site_symmetry_multiplicity
_atom_site_calc_flag
_atom_site_refinement_flags
_atom_site_disorder_assembly
_atom_site_disorder_group
C1 C 0.6727(2) 0.50665(19) 0.73855(15) 0.0420(4) Uani 1 1 d . . .
C2 C 0.8019(2) 0.4915(2) 0.63028(16) 0.0501(4) Uani 1 1 d . . .
H2A H 0.7443 0.5374 0.5453 0.060 Uiso 1 1 calc R . .
H2B H 0.7939 0.3616 0.5994 0.060 Uiso 1 1 calc R . .
C3 C 1.0389(2) 0.6130(2) 0.70955(15) 0.0473(4) Uani 1 1 d . . .
H3A H 1.1387 0.5391 0.7141 0.057 Uiso 1 1 calc R . .
H3B H 1.0874 0.7167 0.6631 0.057 Uiso 1 1 calc R . .
C4 C 1.3750(2) 0.98055(19) 1.19264(16) 0.0468(4) Uani 1 1 d . . .
H4 H 1.5074 1.0102 1.1690 0.056 Uiso 1 1 calc R . .
C5 C 1.3679(2) 1.0544(2) 1.32752(16) 0.0527(4) Uani 1 1 d . . .
H5 H 1.4957 1.1352 1.3960 0.063 Uiso 1 1 calc R . .
C6 C 1.1717(3) 1.0091(2) 1.36173(16) 0.0538(4) Uani 1 1 d . . .
H6 H 1.1669 1.0592 1.4534 0.065 Uiso 1 1 calc R . .
C7 C 0.9826(2) 0.8898(2) 1.26065(16) 0.0473(4) Uani 1 1 d . . .
H7 H 0.8512 0.8599 1.2855 0.057 Uiso 1 1 calc R . .
C8 C 0.7752(2) 0.68203(19) 1.01197(15) 0.0418(3) Uani 1 1 d . . .
H8A H 0.7172 0.5713 1.0489 0.050 Uiso 1 1 calc R . .
H8B H 0.6647 0.7452 0.9944 0.050 Uiso 1 1 calc R . .
C9 C 0.9826(2) 0.81266(18) 1.12233(14) 0.0377(3) Uani 1 1 d . . .
C10 C 1.1838(2) 0.86169(18) 1.09210(14) 0.0386(3) Uani 1 1 d . . .
C11 C 1.0235(2) 0.68183(18) 0.85610(15) 0.0391(3) Uani 1 1 d . . .
C12 C 0.8237(2) 0.62484(18) 0.87448(14) 0.0372(3) Uani 1 1 d . . .
O1 O 1.20850(14) 0.79587(14) 0.95747(10) 0.0470(3) Uani 1 1 d . . .
O2 O 0.47515(16) 0.43152(15) 0.71375(11) 0.0592(4) Uani 1 1 d . . .

loop_
_atom_site_aniso_label
_atom_site_aniso_U_11
_atom_site_aniso_U_22
_atom_site_aniso_U_33
_atom_site_aniso_U_23
_atom_site_aniso_U_13
_atom_site_aniso_U_12
C1 0.0393(7) 0.0420(7) 0.0395(8) 0.0073(6) 0.0049(6) 0.0111(6)
C2 0.0504(9) 0.0542(9) 0.0390(8) 0.0004(6) 0.0064(6) 0.0162(7)
C3 0.0444(8) 0.0564(9) 0.0404(8) 0.0026(6) 0.0142(6) 0.0170(7)
C4 0.0371(7) 0.0486(8) 0.0451(8) 0.0064(6) 0.0063(6) 0.0048(6)
C5 0.0502(9) 0.0490(8) 0.0411(8) 0.0015(6) -0.0007(7) 0.0034(7)
C6 0.0639(10) 0.0544(9) 0.0352(8) 0.0016(6) 0.0108(7) 0.0130(7)
C7 0.0498(8) 0.0517(8) 0.0403(8) 0.0086(6) 0.0172(6) 0.0131(7)
C8 0.0338(7) 0.0487(8) 0.0396(8) 0.0085(6) 0.0112(6) 0.0078(6)
C9 0.0367(7) 0.0386(7) 0.0357(7) 0.0087(6) 0.0092(6) 0.0095(5)
C10 0.0376(7) 0.0397(7) 0.0349(7) 0.0051(6) 0.0088(6) 0.0094(6)
C11 0.0350(7) 0.0413(7) 0.0372(7) 0.0045(6) 0.0072(5) 0.0110(5)
C12 0.0325(7) 0.0395(7) 0.0369(7) 0.0075(5) 0.0078(5) 0.0095(5)
O1 0.0314(5) 0.0597(6) 0.0399(6) -0.0021(4) 0.0107(4) 0.0047(4)
O2 0.0372(6) 0.0693(7) 0.0528(7) 0.0047(5) 0.0021(5) 0.0014(5)

loop_
_atom_type_symbol
_atom_type_description
_atom_type_scat_dispersion_real
_atom_type_scat_dispersion_imag
_atom_type_scat_source
C C 0.0033 0.0016 'International Tables Vol C Tables 4.2.6.8 and 6.1.1.4'
H H 0.0000 0.0000 'International Tables Vol C Tables 4.2.6.8 and 6.1.1.4'
O O 0.0106 0.0060 'International Tables Vol C Tables 4.2.6.8 and 6.1.1.4'

loop_
_geom_angle_atom_site_label_1
_geom_angle_atom_site_label_2
_geom_angle_atom_site_label_3
_geom_angle
_geom_angle_site_symmetry_1
_geom_angle_site_symmetry_3
_geom_angle_publ_flag
O2 C1 C12 126.54(13) . . ?
O2 C1 C2 125.10(13) . . ?
C12 C1 C2 108.36(12) . . ?
C1 C2 C3 105.78(12) . . ?
C1 C2 H2A 110.6 . . ?
C3 C2 H2A 110.6 . . ?
C1 C2 H2B 110.6 . . ?
C3 C2 H2B 110.6 . . ?
H2A C2 H2B 108.7 . . ?
C11 C3 C2 102.17(11) . . ?
C11 C3 H3A 111.3 . . ?
C2 C3 H3A 111.3 . . ?
C11 C3 H3B 111.3 . . ?
C2 C3 H3B 111.3 . . ?
H3A C3 H3B 109.2 . . ?
C5 C4 C10 119.32(14) . . ?
C5 C4 H4 120.3 . . ?
C10 C4 H4 120.3 . . ?
C4 C5 C6 119.94(13) . . ?
C4 C5 H5 120.0 . . ?
C6 C5 H5 120.0 . . ?
C5 C6 C7 120.12(14) . . ?
C5 C6 H6 119.9 . . ?
C7 C6 H6 119.9 . . ?
C6 C7 C9 121.72(14) . . ?
C6 C7 H7 119.1 . . ?
C9 C7 H7 119.1 . . ?
C12 C8 C9 109.70(11) . . ?
C12 C8 H8A 109.7 . . ?
C9 C8 H8A 109.7 . . ?
C12 C8 H8B 109.7 . . ?
C9 C8 H8B 109.7 . . ?
H8A C8 H8B 108.2 . . ?
C10 C9 C7 116.40(13) . . ?
C10 C9 C8 122.03(12) . . ?
C7 C9 C8 121.57(12) . . ?
C4 C10 C9 122.51(13) . . ?
C4 C10 O1 114.76(12) . . ?
C9 C10 O1 122.74(12) . . ?
C12 C11 O1 125.86(13) . . ?
C12 C11 C3 115.76(12) . . ?
O1 C11 C3 118.37(12) . . ?
C11 C12 C1 107.91(12) . . ?
C11 C12 C8 123.54(12) . . ?
C1 C12 C8 128.52(12) . . ?
C11 O1 C10 116.10(10) . . ?

loop_
_geom_bond_atom_site_label_1
_geom_bond_atom_site_label_2
_geom_bond_distance
_geom_bond_site_symmetry_2
_geom_bond_publ_flag
C1 O2 1.2172(17) . ?
C1 C12 1.4478(19) . ?
C1 C2 1.512(2) . ?
C2 C3 1.524(2) . ?
C2 H2A 0.9700 . ?
C2 H2B 0.9700 . ?
C3 C11 1.483(2) . ?
C3 H3A 0.9700 . ?
C3 H3B 0.9700 . ?
C4 C5 1.368(2) . ?
C4 C10 1.3792(19) . ?
C4 H4 0.9300 . ?
C5 C6 1.374(2) . ?
C5 H5 0.9300 . ?
C6 C7 1.375(2) . ?
C6 H6 0.9300 . ?
C7 C9 1.389(2) . ?
C7 H7 0.9300 . ?
C8 C12 1.4799(19) . ?
C8 C9 1.5052(19) . ?
C8 H8A 0.9700 . ?
C8 H8B 0.9700 . ?
C9 C10 1.3868(19) . ?
C10 O1 1.3964(16) . ?
C11 C12 1.3309(19) . ?
C11 O1 1.3487(17) . ?

loop_
_cod_related_entry_id
_cod_related_entry_database
_cod_related_entry_code
1 ChemSpider 25939219
